data_7063485
loop_
_publ_author_name
'Guo, Jinkun'
'Huang, Shiliang'
'Wei, Liyuan'
'Lang, Qing'
'Hao, Wenjia'
'Xu, Yuangang'
'Liu, Yu'
'Lu, Ming'

_publ_section_title
;
 Dinitromethyltetrazole (DNMT)-based energetic coordination polymers
 (ECPs) as lead-free primary explosives and laser initiators
;
_journal_issue 41
_journal_name_full 'New Journal of Chemistry'
_journal_page_first 18014
_journal_page_last 18021
_journal_paper_doi 10.1039/D4NJ03134B
_journal_volume 48
_journal_year 2024
_chemical_formula_moiety 'C2 H Cs N6 O4'
_chemical_formula_sum 'C2 H Cs N6 O4'
_chemical_formula_weight 306.00
_space_group_crystal_system triclinic
_space_group_IT_number 2
_space_group_name_Hall '-P 1'
_space_group_name_H-M_alt 'P -1'
_atom_sites_solution_hydrogens geom
_audit_block_doi 10.5517/ccdc.csd.cc2jftqj
_audit_creation_method SHELXL-2017/1
_audit_update_record
;
2024-09-20 deposited with the CCDC.	2024-09-25 downloaded from the CCDC.
;
_cell_angle_alpha 65.390(6)
_cell_angle_beta 84.667(4)
_cell_angle_gamma 75.517(5)
_cell_formula_units_Z 2
_cell_length_a 4.9200(3)
_cell_length_b 8.9900(6)
_cell_length_c 9.6109(5)
_cell_measurement_reflns_used 3513
_cell_measurement_temperature 297(2)
_cell_measurement_theta_max 77.0480
_cell_measurement_theta_min 5.0120
_cell_volume 374.17(4)
_computing_cell_refinement 'CrysAlisPro 1.171.40.84a (Rigaku OD, 2020)'
_computing_data_collection 'CrysAlisPro 1.171.40.84a (Rigaku OD, 2020)'
_computing_data_reduction 'CrysAlisPro 1.171.40.84a (Rigaku OD, 2020)'
_computing_molecular_graphics 'Olex2 1.5 (Dolomanov et al., 2009)'
_computing_publication_material 'Olex2 1.5 (Dolomanov et al., 2009)'
_computing_structure_refinement 'SHELXL-2017/1 (Sheldrick, 2017)'
_computing_structure_solution 'SHELXS-2016/5 (Sheldrick, 2016)'
_diffrn_ambient_temperature 297(2)
_diffrn_measured_fraction_theta_full 0.999
_diffrn_measured_fraction_theta_max 0.995
_diffrn_measurement_device_type 'XtaLAB Synergy, Dualflex, HyPix'
_diffrn_radiation_type CuK\a
_diffrn_radiation_wavelength 1.54178
_diffrn_reflns_av_R_equivalents 0.1011
_diffrn_reflns_av_unetI/netI 0.0571
_diffrn_reflns_Laue_measured_fraction_full 0.999
_diffrn_reflns_Laue_measured_fraction_max 0.995
_diffrn_reflns_limit_h_max 6
_diffrn_reflns_limit_h_min -6
_diffrn_reflns_limit_k_max 11
_diffrn_reflns_limit_k_min -11
_diffrn_reflns_limit_l_max 11
_diffrn_reflns_limit_l_min -11
_diffrn_reflns_number 9326
_diffrn_reflns_point_group_measured_fraction_full 0.999
_diffrn_reflns_point_group_measured_fraction_max 0.995
_diffrn_reflns_theta_full 67.679
_diffrn_reflns_theta_max 74.472
_diffrn_reflns_theta_min 5.062
_diffrn_source 'micro-focus sealed X-ray tube'
_exptl_absorpt_coefficient_mu 38.717
_exptl_absorpt_correction_T_max 1.00000
_exptl_absorpt_correction_T_min 0.29412
_exptl_absorpt_correction_type multi-scan
_exptl_absorpt_process_details
;
CrysAlisPro 1.171.40.84a (Rigaku Oxford Diffraction, 2020)
Empirical absorption correction using spherical harmonics,
implemented in SCALE3 ABSPACK scaling algorithm.
;
_exptl_crystal_colour yellow
_exptl_crystal_density_diffrn 2.716
_exptl_crystal_description needle-like
_exptl_crystal_F_000 284
_exptl_crystal_size_max 0.100
_exptl_crystal_size_mid 0.020
_exptl_crystal_size_min 0.010
_refine_diff_density_max 2.567
_refine_diff_density_min -1.666
_refine_diff_density_rms 0.401
_refine_ls_extinction_method none
_refine_ls_goodness_of_fit_ref 1.117
_refine_ls_hydrogen_treatment constr
_refine_ls_matrix_type full
_refine_ls_number_parameters 118
_refine_ls_number_reflns 1515
_refine_ls_number_restraints 0
_refine_ls_restrained_S_all 1.117
_refine_ls_R_factor_all 0.0844
_refine_ls_R_factor_gt 0.0439
_refine_ls_shift/su_max 0.000
_refine_ls_shift/su_mean 0.000
_refine_ls_structure_factor_coef Fsqd
_refine_ls_weighting_details 'w=1/[\s^2^(Fo^2^)+(0.1087P)^2^+0.6516P] where P=(Fo^2^+2Fc^2^)/3'
_refine_ls_weighting_scheme calc
_refine_ls_wR_factor_gt 0.1207
_refine_ls_wR_factor_ref 0.1630
_reflns_Friedel_coverage 0.000
_reflns_number_gt 1285
_reflns_number_total 1515
_reflns_threshold_expression 'I > 2\s(I)'
_cod_data_source_file d4nj03134b2.cif
_cod_data_source_block dnmtcs
_cod_depositor_comments 'Adding full bibliography for 7063480--7063485.cif.'
_cod_database_code 7063485
_shelx_shelxl_version_number 2017/1
_shelx_space_group_comment
;
The symmetry employed for this shelxl refinement is uniquely defined
by the following loop, which should always be used as a source of
symmetry information in preference to the above space-group names.
They are only intended as comments.
;
_shelx_estimated_absorpt_t_min 0.113
_shelx_estimated_absorpt_t_max 0.698

loop_
_space_group_symop_operation_xyz
'x, y, z'
'-x, -y, -z'

loop_
_atom_site_label
_atom_site_type_symbol
_atom_site_fract_x
_atom_site_fract_y
_atom_site_fract_z
_atom_site_U_iso_or_equiv
_atom_site_adp_type
_atom_site_occupancy
_atom_site_site_symmetry_order
_atom_site_calc_flag
_atom_site_refinement_flags_posn
_atom_site_refinement_flags_adp
_atom_site_refinement_flags_occupancy
_atom_site_disorder_assembly
_atom_site_disorder_group
Cs1 Cs 0.09323(10) 0.73868(7) 0.00201(6) 0.0448(3) Uani 1 1 d . . . . .
C1 C 0.5105(16) 0.2189(11) 0.5594(10) 0.0336(16) Uani 1 1 d . . . . .
C2 C 0.5063(18) 0.3070(11) 0.3950(10) 0.0335(16) Uani 1 1 d . . . . .
N1 N 0.2964(15) 0.1631(11) 0.6474(9) 0.0413(17) Uani 1 1 d . . . . .
H1 H 0.132887 0.175151 0.613680 0.050 Uiso 0.5 1 calc R U P . .
N2 N 0.3746(16) 0.0873(11) 0.7928(9) 0.0428(17) Uani 1 1 d . . . . .
N3 N 0.6350(17) 0.0930(11) 0.7973(9) 0.0460(18) Uani 1 1 d . . . . .
N4 N 0.7243(16) 0.1745(11) 0.6547(9) 0.0423(17) Uani 1 1 d . . . . .
H4 H 0.888455 0.194036 0.630118 0.051 Uiso 0.5 1 calc R U P . .
N5 N 0.6648(16) 0.4287(10) 0.3267(8) 0.0394(16) Uani 1 1 d . . . . .
N6 N 0.3447(15) 0.2708(10) 0.3071(8) 0.0375(15) Uani 1 1 d . . . . .
O1 O 0.2059(15) 0.1630(10) 0.3786(8) 0.0479(15) Uani 1 1 d . . . . .
O2 O 0.3431(16) 0.3384(11) 0.1655(8) 0.0540(17) Uani 1 1 d . . . . .
O3 O 0.6629(17) 0.5098(11) 0.1867(9) 0.059(2) Uani 1 1 d . . . . .
O4 O 0.8015(16) 0.4567(10) 0.4119(8) 0.0527(17) Uani 1 1 d . . . . .

loop_
_atom_site_aniso_label
_atom_site_aniso_U_11
_atom_site_aniso_U_22
_atom_site_aniso_U_33
_atom_site_aniso_U_23
_atom_site_aniso_U_13
_atom_site_aniso_U_12
Cs1 0.0338(4) 0.0529(4) 0.0471(4) -0.0170(3) -0.0019(2) -0.0143(3)
C1 0.021(3) 0.043(4) 0.035(4) -0.012(3) -0.002(3) -0.011(3)
C2 0.027(4) 0.044(4) 0.030(4) -0.012(3) 0.000(3) -0.014(3)
N1 0.022(3) 0.062(5) 0.036(4) -0.014(3) 0.001(3) -0.015(3)
N2 0.031(4) 0.057(5) 0.036(4) -0.013(3) -0.005(3) -0.010(3)
N3 0.030(4) 0.060(5) 0.039(4) -0.011(4) -0.002(3) -0.013(3)
N4 0.029(4) 0.057(5) 0.042(4) -0.015(4) -0.009(3) -0.015(3)
N5 0.030(3) 0.045(4) 0.037(4) -0.009(3) -0.002(3) -0.012(3)
N6 0.027(3) 0.048(4) 0.034(4) -0.013(3) -0.002(3) -0.009(3)
O1 0.045(4) 0.065(4) 0.042(3) -0.020(3) -0.001(3) -0.029(3)
O2 0.049(4) 0.081(5) 0.036(4) -0.018(3) 0.002(3) -0.032(4)
O3 0.052(4) 0.067(5) 0.043(4) 0.004(3) -0.003(3) -0.034(4)
O4 0.052(4) 0.064(4) 0.052(4) -0.022(3) -0.004(3) -0.029(3)

loop_
_atom_type_symbol
_atom_type_description
_atom_type_scat_dispersion_real
_atom_type_scat_dispersion_imag
_atom_type_scat_source
C C 0.0181 0.0091 'International Tables Vol C Tables 4.2.6.8 and 6.1.1.4'
N N 0.0311 0.0180 'International Tables Vol C Tables 4.2.6.8 and 6.1.1.4'
O O 0.0492 0.0322 'International Tables Vol C Tables 4.2.6.8 and 6.1.1.4'
Cs Cs -0.7457 7.9052 'International Tables Vol C Tables 4.2.6.8 and 6.1.1.4'
H H 0.0000 0.0000 'International Tables Vol C Tables 4.2.6.8 and 6.1.1.4'

loop_
_geom_angle_atom_site_label_1
_geom_angle_atom_site_label_2
_geom_angle_atom_site_label_3
_geom_angle
_geom_angle_site_symmetry_1
_geom_angle_site_symmetry_3
_geom_angle_publ_flag
O2 Cs1 O2 102.5(2) 2_665 2_565 ?
O2 Cs1 O3 58.0(2) 2_665 . ?
O2 Cs1 O3 131.7(2) 2_565 . ?
O2 Cs1 O3 131.7(2) 2_665 1_455 ?
O2 Cs1 O3 57.76(19) 2_565 1_455 ?
O3 Cs1 O3 100.3(2) . 1_455 ?
O2 Cs1 O2 73.7(2) 2_665 . ?
O2 Cs1 O2 87.2(2) 2_565 . ?
O3 Cs1 O2 46.51(19) . . ?
O3 Cs1 O2 62.6(2) 1_455 . ?
O2 Cs1 N3 115.0(2) 2_665 1_464 ?
O2 Cs1 N3 69.8(2) 2_565 1_464 ?
O3 Cs1 N3 157.0(2) . 1_464 ?
O3 Cs1 N3 99.4(2) 1_455 1_464 ?
O2 Cs1 N3 156.4(2) . 1_464 ?
O2 Cs1 O3 45.63(19) 2_665 2_665 ?
O2 Cs1 O3 61.5(2) 2_565 2_665 ?
O3 Cs1 O3 78.3(2) . 2_665 ?
O3 Cs1 O3 90.7(2) 1_455 2_665 ?
O2 Cs1 O3 55.65(18) . 2_665 ?
N3 Cs1 O3 113.4(2) 1_464 2_665 ?
O2 Cs1 N2 158.1(2) 2_665 2_566 ?
O2 Cs1 N2 97.6(2) 2_565 2_566 ?
O3 Cs1 N2 113.2(2) . 2_566 ?
O3 Cs1 N2 67.3(2) 1_455 2_566 ?
O2 Cs1 N2 116.30(19) . 2_566 ?
N3 Cs1 N2 64.3(2) 1_464 2_566 ?
O3 Cs1 N2 156.29(19) 2_665 2_566 ?
O2 Cs1 N3 94.81(19) 2_665 2_666 ?
O2 Cs1 N3 160.8(2) 2_565 2_666 ?
O3 Cs1 N3 65.1(2) . 2_666 ?
O3 Cs1 N3 115.3(2) 1_455 2_666 ?
O2 Cs1 N3 105.75(19) . 2_666 ?
N3 Cs1 N3 95.57(18) 1_464 2_666 ?
O3 Cs1 N3 137.59(19) 2_665 2_666 ?
N2 Cs1 N3 64.13(19) 2_566 2_666 ?
O2 Cs1 N2 65.3(2) 2_665 1_564 ?
O2 Cs1 N2 117.84(19) 2_565 1_564 ?
O3 Cs1 N2 94.67(17) . 1_564 ?
O3 Cs1 N2 162.0(2) 1_455 1_564 ?
O2 Cs1 N2 135.25(18) . 1_564 ?
N3 Cs1 N2 64.07(19) 1_464 1_564 ?
O3 Cs1 N2 102.17(18) 2_665 1_564 ?
N2 Cs1 N2 97.57(18) 2_566 1_564 ?
N3 Cs1 N2 62.41(19) 2_666 1_564 ?
O2 Cs1 O1 81.18(17) 2_665 2_565 ?
O2 Cs1 O1 35.46(17) 2_565 2_565 ?
O3 Cs1 O1 135.0(2) . 2_565 ?
O3 Cs1 O1 93.06(17) 1_455 2_565 ?
O2 Cs1 O1 107.97(17) . 2_565 ?
N3 Cs1 O1 55.2(2) 1_464 2_565 ?
O3 Cs1 O1 58.63(17) 2_665 2_565 ?
N2 Cs1 O1 111.57(17) 2_566 2_565 ?
N3 Cs1 O1 143.28(18) 2_666 2_565 ?
N2 Cs1 O1 83.27(16) 1_564 2_565 ?
O2 Cs1 Cs1 111.91(15) 2_665 2_575 ?
O2 Cs1 Cs1 117.29(16) 2_565 2_575 ?
O3 Cs1 Cs1 110.96(16) . 2_575 ?
O3 Cs1 Cs1 116.25(17) 1_455 2_575 ?
O2 Cs1 Cs1 151.36(12) . 2_575 ?
N3 Cs1 Cs1 48.62(16) 1_464 2_575 ?
O3 Cs1 Cs1 147.96(12) 2_665 2_575 ?
N2 Cs1 Cs1 49.65(15) 2_566 2_575 ?
N3 Cs1 Cs1 46.95(14) 2_666 2_575 ?
N2 Cs1 Cs1 47.92(14) 1_564 2_575 ?
O1 Cs1 Cs1 100.67(12) 2_565 2_575 ?
N4 C1 N1 106.1(7) . . ?
N4 C1 C2 127.4(7) . . ?
N1 C1 C2 126.4(7) . . ?
N6 C2 N5 121.2(7) . . ?
N6 C2 C1 119.6(7) . . ?
N5 C2 C1 119.2(7) . . ?
N2 N1 C1 110.1(7) . . ?
N2 N1 H1 125.0 . . ?
C1 N1 H1 125.0 . . ?
N3 N2 N1 106.6(8) . . ?
N3 N2 Cs1 117.1(6) . 2_566 ?
N1 N2 Cs1 109.1(5) . 2_566 ?
N3 N2 Cs1 125.7(6) . 1_546 ?
N1 N2 Cs1 113.6(6) . 1_546 ?
Cs1 N2 Cs1 82.43(18) 2_566 1_546 ?
N2 N3 N4 110.1(7) . . ?
N2 N3 Cs1 118.2(6) . 1_646 ?
N4 N3 Cs1 113.1(6) . 1_646 ?
N2 N3 Cs1 127.0(6) . 2_666 ?
N4 N3 Cs1 101.3(6) . 2_666 ?
Cs1 N3 Cs1 84.44(18) 1_646 2_666 ?
C1 N4 N3 107.0(7) . . ?
C1 N4 H4 126.5 . . ?
N3 N4 H4 126.5 . . ?
O3 N5 O4 120.6(8) . . ?
O3 N5 C2 121.5(8) . . ?
O4 N5 C2 118.0(7) . . ?
O2 N6 O1 121.6(7) . . ?
O2 N6 C2 121.9(8) . . ?
O1 N6 C2 116.5(7) . . ?
N6 O1 Cs1 86.4(5) . 2_565 ?
N6 O2 Cs1 117.6(6) . 2_665 ?
N6 O2 Cs1 116.1(5) . 2_565 ?
Cs1 O2 Cs1 102.5(2) 2_665 2_565 ?
N6 O2 Cs1 117.8(6) . . ?
Cs1 O2 Cs1 106.3(2) 2_665 . ?
Cs1 O2 Cs1 92.8(2) 2_565 . ?
N5 O3 Cs1 121.4(6) . . ?
N5 O3 Cs1 125.4(6) . 1_655 ?
Cs1 O3 Cs1 100.3(2) . 1_655 ?
N5 O3 Cs1 112.3(6) . 2_665 ?
Cs1 O3 Cs1 101.7(2) . 2_665 ?
Cs1 O3 Cs1 89.3(2) 1_655 2_665 ?

loop_
_geom_bond_atom_site_label_1
_geom_bond_atom_site_label_2
_geom_bond_distance
_geom_bond_site_symmetry_2
_geom_bond_publ_flag
Cs1 O2 3.147(8) 2_665 ?
Cs1 O2 3.162(7) 2_565 ?
Cs1 O3 3.200(8) . ?
Cs1 O3 3.210(7) 1_455 ?
Cs1 O2 3.220(9) . ?
Cs1 N3 3.334(8) 1_464 ?
Cs1 O3 3.369(10) 2_665 ?
Cs1 N2 3.400(8) 2_566 ?
Cs1 N3 3.423(9) 2_666 ?
Cs1 N2 3.491(9) 1_564 ?
Cs1 O1 3.740(6) 2_565 ?
Cs1 Cs1 4.5408(11) 2_575 ?
C1 N4 1.331(11) . ?
C1 N1 1.350(11) . ?
C1 C2 1.442(12) . ?
C2 N6 1.391(11) . ?
C2 N5 1.404(12) . ?
N1 N2 1.319(11) . ?
N1 H1 0.8600 . ?
N2 N3 1.301(11) . ?
N3 N4 1.349(12) . ?
N4 H4 0.8600 . ?
N5 O3 1.234(11) . ?
N5 O4 1.243(10) . ?
N6 O2 1.238(10) . ?
N6 O1 1.251(11) . ?
